data_2104797
loop_
_publ_author_name
'Gholivand, Khodayar'
'Mostaanzadeh, Hossein'
'Koval, Tomas'
'Dusek, Michal'
'Erben, Mauricio F.'
'Stoeckli-Evans, Helen'
'Della V\'edova, Carlos O.'

_publ_section_title
;
 Syntheses, spectroscopic study and X-ray crystallography of some new
 phosphoramidates and lanthanide(III) complexes of
 <i>N</i>-(4-nitrobenzoyl)-<i>N</i>',<i>N</i>''-bis(morpholino)phosphoric
 triamide
;
_journal_coeditor_code PS5006
_journal_issue 4
_journal_name_full 'Acta Crystallographica Section B'
_journal_page_first 441
_journal_page_last 450
_journal_paper_doi 10.1107/S0108768110018550
_journal_volume 66
_journal_year 2010
_chemical_formula_moiety 'C33 H50 La N11 O23 P2'
_chemical_formula_sum 'C33 H50 La N11 O23 P2'
_chemical_formula_weight 1169.69
_chemical_name_systematic
;
 ?
;
_space_group_IT_number 14
_symmetry_cell_setting monoclinic
_symmetry_space_group_name_Hall '-P 2yn'
_symmetry_space_group_name_H-M 'P 1 21/n 1'
_atom_sites_solution_hydrogens mixed
_atom_sites_solution_primary direct
_atom_sites_solution_secondary difmap
_audit_creation_method SHELXL-97
_cell_angle_alpha 90.00
_cell_angle_beta 93.195(3)
_cell_angle_gamma 90.00
_cell_formula_units_Z 4
_cell_length_a 8.8631(10)
_cell_length_b 33.466(4)
_cell_length_c 15.5399(18)
_cell_measurement_reflns_used 989
_cell_measurement_temperature 100(2)
_cell_measurement_theta_max 29
_cell_measurement_theta_min 3
_cell_volume 4602.2(9)
_computing_cell_refinement 'Bruker SAINT'
_computing_data_collection 'Bruker APEX II'
_computing_data_reduction 'Bruker SAINT'
_computing_molecular_graphics 'Bruker SHELXTL'
_computing_publication_material 'Bruker SHELXTL'
_computing_structure_refinement 'SHELXL-97 (Sheldrick, 1997)'
_computing_structure_solution 'SHELXS-97 (Sheldrick, 1997)'
_diffrn_ambient_temperature 100(2)
_diffrn_measured_fraction_theta_full 0.987
_diffrn_measured_fraction_theta_max 0.987
_diffrn_measurement_device_type 'Bruker APEX II CCD area detector'
_diffrn_measurement_method 'omega scans'
_diffrn_radiation_monochromator graphite
_diffrn_radiation_source 'fine-focus sealed tube'
_diffrn_radiation_type MoK\a
_diffrn_radiation_wavelength 0.71073
_diffrn_reflns_av_R_equivalents 0.0870
_diffrn_reflns_av_sigmaI/netI 0.0702
_diffrn_reflns_limit_h_max 12
_diffrn_reflns_limit_h_min -12
_diffrn_reflns_limit_k_max 45
_diffrn_reflns_limit_k_min -45
_diffrn_reflns_limit_l_max 21
_diffrn_reflns_limit_l_min -21
_diffrn_reflns_number 54317
_diffrn_reflns_theta_full 29.00
_diffrn_reflns_theta_max 29.00
_diffrn_reflns_theta_min 1.22
_exptl_absorpt_coefficient_mu 1.095
_exptl_absorpt_correction_T_max 0.801
_exptl_absorpt_correction_T_min 0.657
_exptl_absorpt_correction_type multi-scan
_exptl_absorpt_process_details SADABS
_exptl_crystal_colour colorless
_exptl_crystal_density_diffrn 1.688
_exptl_crystal_density_method 'not measured'
_exptl_crystal_description plate
_exptl_crystal_F_000 2384
_exptl_crystal_size_max 0.47
_exptl_crystal_size_mid 0.33
_exptl_crystal_size_min 0.20
_refine_diff_density_max 1.322
_refine_diff_density_min -1.444
_refine_ls_extinction_method none
_refine_ls_goodness_of_fit_ref 1.007
_refine_ls_hydrogen_treatment constr
_refine_ls_matrix_type full
_refine_ls_number_parameters 687
_refine_ls_number_reflns 12056
_refine_ls_number_restraints 0
_refine_ls_restrained_S_all 1.007
_refine_ls_R_factor_all 0.0799
_refine_ls_R_factor_gt 0.0554
_refine_ls_shift/su_max 0.002
_refine_ls_shift/su_mean 0.000
_refine_ls_structure_factor_coef Fsqd
_refine_ls_weighting_details 'calc w=1/[\s^2^(Fo^2^)+(0.0141P)^2^+17.2485P] where P=(Fo^2^+2Fc^2^)/3'
_refine_ls_weighting_scheme calc
_refine_ls_wR_factor_gt 0.1022
_refine_ls_wR_factor_ref 0.1118
_reflns_number_gt 9147
_reflns_number_total 12056
_reflns_threshold_expression I>2\s(I)
_cod_data_source_file ps5006.cif
_cod_data_source_block 10
_cod_depositor_comments
;
The following automatic conversions were performed:
'_symmetry_cell_setting' value 'Monoclinic' changed to 'monoclinic'
according to '/home/saulius/struct/CIF-dictionaries/cif_core.dic'
dictionary named 'cif_core.dic' version 2.4.1 from 2010-06-29.

Automatic conversion script
Id: cif_fix_enum 1527 2010-12-29 10:47:43Z saulius 
;
_cod_original_sg_symbol_H-M 'P 21/n'
_cod_database_code 2104797

loop_
_symmetry_equiv_pos_as_xyz
'x, y, z'
'-x+1/2, y+1/2, -z+1/2'
'-x, -y, -z'
'x-1/2, -y-1/2, z-1/2'

loop_
_atom_site_type_symbol
_atom_site_label
_atom_site_fract_x
_atom_site_fract_y
_atom_site_fract_z
_atom_site_U_iso_or_equiv
_atom_site_adp_type
_atom_site_calc_flag
_atom_site_refinement_flags
_atom_site_occupancy
_atom_site_disorder_assembly
_atom_site_disorder_group
La La1 -0.21219(3) -0.162084(7) -0.416286(16) 0.01963(6) Uani d . 1 . .
P P1 -0.30762(11) -0.15883(3) -0.65977(7) 0.0229(2) Uani d . 1 A .
P P2 -0.24369(11) -0.13787(3) -0.17453(7) 0.0203(2) Uani d . 1 B .
O O1 -0.1963(3) -0.23304(8) -0.48952(19) 0.0242(6) Uani d . 1 . .
O O2 -0.1005(3) -0.22984(8) -0.35884(19) 0.0241(6) Uani d . 1 . .
O O3 -0.0515(4) -0.28073(9) -0.4400(2) 0.0318(7) Uani d . 1 . .
O O4 -0.1344(3) -0.08474(9) -0.36440(19) 0.0267(6) Uani d . 1 . .
O O5 -0.0890(3) -0.10120(8) -0.49486(19) 0.0261(6) Uani d . 1 . .
O O6 -0.0109(4) -0.04378(9) -0.4440(2) 0.0326(7) Uani d . 1 . .
O O7 0.0672(4) -0.15073(9) -0.3599(2) 0.0322(7) Uani d . 1 . .
O O8 0.0438(4) -0.17936(9) -0.4847(2) 0.0310(7) Uani d . 1 . .
O O9 0.2673(4) -0.16616(13) -0.4287(3) 0.0587(12) Uani d . 1 . .
O O10 -0.3085(3) -0.16053(9) -0.56381(19) 0.0253(6) Uani d . 1 . .
O O11 -0.1977(4) -0.11817(12) -0.8228(2) 0.0398(8) Uani d . 1 . .
O O12 -0.7891(3) -0.15015(10) -0.7497(2) 0.0318(7) Uani d . 1 A .
O O13 -0.1117(4) -0.27018(9) -0.7618(2) 0.0344(8) Uani d . 1 . .
O O14 0.3940(4) 0.01828(10) -0.6739(2) 0.0343(7) Uani d . 1 . .
O O15 0.3628(4) 0.02387(10) -0.8127(2) 0.0353(8) Uani d . 1 . .
O O16 -0.2561(3) -0.15357(8) -0.26427(19) 0.0242(6) Uani d . 1 . .
O O17 -0.1043(4) -0.08087(11) -0.0389(2) 0.0359(8) Uani d . 1 . .
O O18 -0.7100(3) -0.11607(9) -0.0956(2) 0.0276(6) Uani d . 1 . .
O O19 -0.0581(4) -0.23205(10) 0.0029(2) 0.0368(8) Uani d . 1 . .
O O21 0.4230(4) 0.04874(9) -0.2397(2) 0.0328(7) Uani d . 1 . .
O O20 0.4755(4) 0.05014(11) -0.1018(2) 0.0391(8) Uani d . 1 . .
O O1W -0.4420(3) -0.20339(9) -0.3986(2) 0.0306(7) Uani d . 1 . .
H H1W1 -0.4628 -0.2232 -0.4356 0.037 Uiso d R 1 . .
H H2W1 -0.5130 -0.2025 -0.3603 0.037 Uiso d R 1 . .
N N1 -0.1156(4) -0.24862(10) -0.4300(2) 0.0220(7) Uani d . 1 . .
N N2 -0.0761(4) -0.07590(10) -0.4342(2) 0.0235(7) Uani d . 1 . .
N N3 0.1305(4) -0.16570(11) -0.4247(3) 0.0335(9) Uani d . 1 . .
N N5 -0.1852(4) -0.12145(10) -0.6770(2) 0.0227(7) Uani d . 1 . .
H H5N -0.1332 -0.1134 -0.6328 0.027 Uiso d R 1 . .
N N6 -0.2417(4) -0.19710(11) -0.7100(3) 0.0326(9) Uani d . 1 . .
N N7 -0.4788(4) -0.15196(11) -0.6986(2) 0.0239(7) Uani d . 1 . .
N N8 0.3313(4) 0.00935(10) -0.7439(3) 0.0273(8) Uani d . 1 . .
N N9 -0.1150(4) -0.10073(10) -0.1776(2) 0.0206(7) Uani d . 1 . .
H H9N -0.0900 -0.0939 -0.2275 0.025 Uiso d R 1 . .
N N10 -0.4083(4) -0.12428(10) -0.1456(2) 0.0221(7) Uani d . 1 . .
N N11 -0.1777(4) -0.16832(11) -0.0997(3) 0.0291(8) Uani d . 1 . .
N N12 0.4026(4) 0.03781(11) -0.1658(3) 0.0287(8) Uani d . 1 . .
C C1 -0.1412(5) -0.10650(13) -0.7543(3) 0.0283(9) Uani d . 1 . .
C C2 -0.0173(5) -0.07598(12) -0.7483(3) 0.0240(8) Uani d . 1 . .
C C3 0.0265(5) -0.05644(13) -0.6712(3) 0.0262(9) Uani d . 1 . .
H H3A -0.0228 -0.0620 -0.6214 0.031 Uiso calc R 1 . .
C C4 0.1425(5) -0.02891(12) -0.6690(3) 0.0257(9) Uani d . 1 . .
H H4A 0.1736 -0.0161 -0.6180 0.031 Uiso calc R 1 . .
C C5 0.2113(5) -0.02101(12) -0.7450(3) 0.0241(8) Uani d . 1 . .
C C6 0.1690(5) -0.03933(13) -0.8218(3) 0.0268(9) Uani d . 1 . .
H H6A 0.2171 -0.0331 -0.8718 0.032 Uiso calc R 1 . .
C C7 0.0544(5) -0.06701(14) -0.8232(3) 0.0271(9) Uani d . 1 . .
H H7A 0.0246 -0.0798 -0.8745 0.033 Uiso calc R 1 . .
C C8 -0.5902(5) -0.13294(14) -0.6451(3) 0.0294(9) Uani d . 1 A .
H H8A -0.5987 -0.1048 -0.6592 0.035 Uiso calc R 1 . .
H H8B -0.5577 -0.1353 -0.5847 0.035 Uiso calc R 1 . .
C C9 -0.7396(5) -0.15283(15) -0.6612(3) 0.0328(10) Uani d . 1 . .
H H9A -0.7315 -0.1807 -0.6446 0.039 Uiso calc R 1 A .
H H9B -0.8135 -0.1403 -0.6263 0.039 Uiso calc R 1 . .
C C10 -0.6829(5) -0.16947(15) -0.8023(3) 0.0323(10) Uani d . 1 . .
H H10A -0.7181 -0.1675 -0.8624 0.039 Uiso calc R 1 A .
H H10B -0.6766 -0.1976 -0.7874 0.039 Uiso calc R 1 . .
C C11 -0.5275(5) -0.15078(15) -0.7903(3) 0.0306(10) Uani d . 1 A .
H H11A -0.4563 -0.1654 -0.8237 0.037 Uiso calc R 1 . .
H H11B -0.5308 -0.1233 -0.8104 0.037 Uiso calc R 1 . .
C C12 -0.0768(6) -0.20654(17) -0.6937(4) 0.0247(14) Uani d P 0.774(10) A 1
H H12A -0.0600 -0.2197 -0.6383 0.030 Uiso calc PR 0.774(10) A 1
H H12B -0.0177 -0.1821 -0.6931 0.030 Uiso calc PR 0.774(10) A 1
C C13 -0.0308(6) -0.23368(17) -0.7651(5) 0.0253(14) Uani d P 0.774(10) A 1
H H13A -0.0523 -0.2209 -0.8204 0.030 Uiso calc PR 0.774(10) A 1
H H13B 0.0769 -0.2389 -0.7588 0.030 Uiso calc PR 0.774(10) A 1
C C14 -0.2719(6) -0.26266(16) -0.7769(4) 0.0254(14) Uani d P 0.774(10) A 1
H H14A -0.3268 -0.2878 -0.7779 0.031 Uiso calc PR 0.774(10) A 1
H H14B -0.2906 -0.2497 -0.8322 0.031 Uiso calc PR 0.774(10) A 1
C C15 -0.3264(6) -0.23621(19) -0.7060(5) 0.0254(14) Uani d P 0.774(10) A 1
H H15A -0.4343 -0.2316 -0.7144 0.031 Uiso calc PR 0.774(10) A 1
H H15B -0.3065 -0.2488 -0.6503 0.031 Uiso calc PR 0.774(10) A 1
C C12' -0.0826(19) -0.1977(5) -0.7525(15) 0.022(5) Uani d P 0.226(10) A 2
H H12C -0.0935 -0.2001 -0.8147 0.027 Uiso calc PR 0.226(10) A 2
H H12D -0.0227 -0.1742 -0.7371 0.027 Uiso calc PR 0.226(10) A 2
C C13' -0.020(2) -0.2332(6) -0.7128(19) 0.028(5) Uani d P 0.226(10) A 2
H H13C -0.0365 -0.2334 -0.6515 0.034 Uiso calc PR 0.226(10) A 2
H H13D 0.0870 -0.2351 -0.7207 0.034 Uiso calc PR 0.226(10) A 2
C C14' -0.260(2) -0.2646(7) -0.7164(14) 0.029(5) Uani d P 0.226(10) A 2
H H14C -0.3246 -0.2878 -0.7258 0.034 Uiso calc PR 0.226(10) A 2
H H14D -0.2394 -0.2613 -0.6548 0.034 Uiso calc PR 0.226(10) A 2
C C15' -0.334(2) -0.2292(6) -0.7525(15) 0.021(4) Uani d P 0.226(10) A 2
H H15C -0.4389 -0.2276 -0.7376 0.025 Uiso calc PR 0.226(10) A 2
H H15D -0.3295 -0.2282 -0.8147 0.025 Uiso calc PR 0.226(10) A 2
C C16 -0.0600(4) -0.07706(13) -0.1110(3) 0.0232(8) Uani d . 1 . .
C C17 0.0588(4) -0.04707(12) -0.1310(3) 0.0204(8) Uani d . 1 . .
C C18 0.1063(5) -0.03914(12) -0.2129(3) 0.0223(8) Uani d . 1 . .
H H18A 0.0626 -0.0528 -0.2602 0.027 Uiso calc R 1 . .
C C19 0.2190(5) -0.01093(12) -0.2249(3) 0.0244(8) Uani d . 1 . .
H H19A 0.2503 -0.0052 -0.2797 0.029 Uiso calc R 1 . .
C C20 0.2829(5) 0.00829(12) -0.1530(3) 0.0245(8) Uani d . 1 . .
C C21 0.2394(5) 0.00083(14) -0.0706(3) 0.0290(10) Uani d . 1 . .
H H21A 0.2855 0.0139 -0.0233 0.035 Uiso calc R 1 . .
C C22 0.1260(5) -0.02655(14) -0.0603(3) 0.0282(9) Uani d . 1 . .
H H22A 0.0934 -0.0315 -0.0055 0.034 Uiso calc R 1 . .
C C23 -0.4396(5) -0.10863(14) -0.0601(3) 0.0275(9) Uani d . 1 . .
H H23A -0.4428 -0.0797 -0.0618 0.033 Uiso calc R 1 . .
H H23B -0.3597 -0.1166 -0.0184 0.033 Uiso calc R 1 . .
C C24 -0.5900(5) -0.12474(14) -0.0332(3) 0.0273(9) Uani d . 1 . .
H H24A -0.5824 -0.1535 -0.0256 0.033 Uiso calc R 1 . .
H H24B -0.6130 -0.1131 0.0216 0.033 Uiso calc R 1 . .
C C25 -0.6777(5) -0.13313(13) -0.1763(3) 0.0264(9) Uani d . 1 . .
H H25A -0.7614 -0.1280 -0.2178 0.032 Uiso calc R 1 . .
H H25B -0.6670 -0.1618 -0.1700 0.032 Uiso calc R 1 . .
C C26 -0.5345(4) -0.11600(13) -0.2097(3) 0.0243(8) Uani d . 1 . .
H H26A -0.5143 -0.1282 -0.2645 0.029 Uiso calc R 1 . .
H H26B -0.5454 -0.0874 -0.2183 0.029 Uiso calc R 1 . .
C C27 -0.0130(5) -0.17653(15) -0.0915(4) 0.0262(13) Uani d P 0.845(9) B 1
H H27A 0.0434 -0.1519 -0.0968 0.031 Uiso calc PR 0.845(9) B 1
H H27B 0.0150 -0.1947 -0.1366 0.031 Uiso calc PR 0.845(9) B 1
C C28 0.0221(7) -0.1951(2) -0.0041(5) 0.0331(14) Uani d P 0.845(9) B 1
H H28A 0.1299 -0.1999 0.0039 0.040 Uiso calc PR 0.845(9) B 1
H H28B -0.0070 -0.1768 0.0406 0.040 Uiso calc PR 0.845(9) B 1
C C29 -0.2173(6) -0.22426(19) -0.0044(5) 0.0351(15) Uani d P 0.845(9) B 1
H H29A -0.2437 -0.2061 0.0411 0.042 Uiso calc PR 0.845(9) B 1
H H29B -0.2721 -0.2490 0.0027 0.042 Uiso calc PR 0.845(9) B 1
C C30 -0.2626(6) -0.20632(15) -0.0901(4) 0.0273(13) Uani d P 0.845(9) B 1
H H30A -0.2397 -0.2247 -0.1358 0.033 Uiso calc PR 0.845(9) B 1
H H30B -0.3704 -0.2011 -0.0939 0.033 Uiso calc PR 0.845(9) B 1
C C27' -0.031(3) -0.1624(8) -0.0344(16) 0.018(6) Uiso d P 0.155(9) B 2
H H27C 0.0356 -0.1418 -0.0546 0.022 Uiso calc PR 0.155(9) B 2
H H27D -0.0592 -0.1558 0.0233 0.022 Uiso calc PR 0.155(9) B 2
C C28' 0.037(3) -0.2007(9) -0.037(2) 0.016(6) Uiso d P 0.155(9) B 2
H H28C 0.1358 -0.1998 -0.0066 0.019 Uiso calc PR 0.155(9) B 2
H H28D 0.0521 -0.2078 -0.0966 0.019 Uiso calc PR 0.155(9) B 2
C C29' -0.208(3) -0.2333(8) -0.0522(19) 0.018(6) Uiso d P 0.155(9) B 2
H H29C -0.1883 -0.2387 -0.1119 0.022 Uiso calc PR 0.155(9) B 2
H H29D -0.2720 -0.2544 -0.0318 0.022 Uiso calc PR 0.155(9) B 2
C C30' -0.283(3) -0.1942(9) -0.045(2) 0.026(7) Uiso d P 0.155(9) B 2
H H30C -0.2830 -0.1852 0.0143 0.031 Uiso calc PR 0.155(9) B 2
H H30D -0.3860 -0.1948 -0.0698 0.031 Uiso calc PR 0.155(9) B 2
O O1S -0.4337(4) -0.11083(9) -0.4241(2) 0.0289(7) Uani d . 1 . .
C C1S -0.4988(5) -0.08145(12) -0.4558(3) 0.0265(9) Uani d . 1 . .
C C2S -0.6548(5) -0.07059(15) -0.4332(3) 0.0337(10) Uani d . 1 . .
H H2SA -0.6817 -0.0858 -0.3840 0.051 Uiso calc R 1 . .
H H2SB -0.7245 -0.0763 -0.4811 0.051 Uiso calc R 1 . .
H H2SC -0.6587 -0.0426 -0.4198 0.051 Uiso calc R 1 . .
C C3S -0.4258(6) -0.05516(14) -0.5204(3) 0.0343(10) Uani d . 1 . .
H H3SA -0.3548 -0.0706 -0.5510 0.051 Uiso calc R 1 . .
H H3SB -0.3740 -0.0335 -0.4909 0.051 Uiso calc R 1 . .
H H3SC -0.5020 -0.0446 -0.5605 0.051 Uiso calc R 1 . .

loop_
_atom_site_aniso_label
_atom_site_aniso_U_11
_atom_site_aniso_U_22
_atom_site_aniso_U_33
_atom_site_aniso_U_12
_atom_site_aniso_U_13
_atom_site_aniso_U_23
La1 0.01413(10) 0.01609(10) 0.02842(12) 0.00030(9) -0.00104(7) -0.00166(10)
P1 0.0146(4) 0.0218(5) 0.0319(5) -0.0002(4) -0.0007(4) -0.0071(4)
P2 0.0147(5) 0.0179(5) 0.0284(5) -0.0002(4) 0.0018(4) 0.0052(4)
O1 0.0222(15) 0.0216(14) 0.0283(16) 0.0023(11) -0.0031(12) -0.0035(12)
O2 0.0225(15) 0.0217(14) 0.0280(16) 0.0022(11) -0.0005(12) -0.0015(12)
O3 0.0355(18) 0.0208(15) 0.0394(19) 0.0096(13) 0.0057(14) -0.0008(13)
O4 0.0265(16) 0.0270(15) 0.0266(16) -0.0022(12) 0.0001(12) -0.0018(12)
O5 0.0308(16) 0.0208(14) 0.0261(15) -0.0045(12) -0.0024(12) -0.0023(12)
O6 0.0320(18) 0.0214(15) 0.045(2) -0.0071(13) 0.0075(14) -0.0041(13)
O7 0.0242(16) 0.0283(16) 0.0430(19) 0.0007(12) -0.0076(14) -0.0035(14)
O8 0.0247(16) 0.0264(16) 0.0428(19) -0.0032(12) 0.0084(14) -0.0030(14)
O9 0.0169(17) 0.053(2) 0.106(4) 0.0002(16) 0.0042(19) 0.001(2)
O10 0.0202(14) 0.0228(14) 0.0323(16) -0.0017(12) -0.0040(11) -0.0009(13)
O11 0.0307(18) 0.061(2) 0.0279(17) -0.0174(16) 0.0031(14) -0.0086(16)
O12 0.0166(15) 0.0417(19) 0.0365(18) 0.0019(13) -0.0030(12) -0.0032(14)
O13 0.0218(16) 0.0234(16) 0.059(2) 0.0033(12) 0.0079(15) -0.0020(15)
O14 0.0313(18) 0.0339(18) 0.0372(19) -0.0062(14) -0.0013(14) -0.0084(14)
O15 0.0351(18) 0.0303(17) 0.0403(19) -0.0054(14) 0.0020(15) 0.0093(14)
O16 0.0214(14) 0.0201(15) 0.0316(16) -0.0021(11) 0.0046(12) -0.0033(11)
O17 0.0338(18) 0.054(2) 0.0206(16) -0.0184(16) 0.0048(13) 0.0007(14)
O18 0.0164(14) 0.0319(16) 0.0346(17) -0.0005(12) 0.0027(12) -0.0007(13)
O19 0.0216(16) 0.0343(18) 0.054(2) 0.0014(13) -0.0043(15) 0.0208(16)
O21 0.0327(18) 0.0267(16) 0.0401(19) -0.0091(13) 0.0110(14) -0.0008(14)
O20 0.0299(18) 0.044(2) 0.043(2) -0.0173(15) 0.0019(15) -0.0128(16)
O1W 0.0152(14) 0.0298(16) 0.047(2) -0.0053(12) 0.0076(13) -0.0133(14)
N1 0.0194(16) 0.0195(16) 0.0273(18) -0.0031(13) 0.0027(13) 0.0007(14)
N2 0.0216(17) 0.0196(17) 0.0290(19) 0.0013(13) -0.0018(14) -0.0010(14)
N3 0.0201(17) 0.0229(18) 0.057(3) 0.0006(15) 0.0019(17) 0.0033(18)
N5 0.0191(17) 0.0183(16) 0.0302(19) -0.0058(13) -0.0022(14) -0.0042(14)
N6 0.0116(16) 0.028(2) 0.058(3) -0.0013(14) 0.0010(16) -0.0219(18)
N7 0.0142(15) 0.0325(19) 0.0248(18) 0.0014(13) 0.0000(13) -0.0098(14)
N8 0.0261(19) 0.0180(17) 0.038(2) 0.0014(14) 0.0013(16) 0.0006(15)
N9 0.0182(16) 0.0210(16) 0.0228(17) -0.0021(13) 0.0029(13) 0.0055(13)
N10 0.0149(16) 0.0287(18) 0.0225(17) 0.0013(13) -0.0001(13) 0.0043(14)
N11 0.0155(16) 0.0246(19) 0.047(2) -0.0036(13) -0.0039(15) 0.0146(16)
N12 0.0249(19) 0.0254(18) 0.036(2) -0.0059(15) 0.0042(16) -0.0073(16)
C1 0.024(2) 0.032(2) 0.029(2) -0.0019(17) 0.0014(17) -0.0056(18)
C2 0.0191(19) 0.025(2) 0.028(2) 0.0002(15) 0.0005(16) -0.0020(17)
C3 0.023(2) 0.031(2) 0.024(2) -0.0014(17) 0.0024(16) -0.0033(17)
C4 0.028(2) 0.022(2) 0.027(2) 0.0017(16) -0.0034(17) -0.0032(16)
C5 0.0186(19) 0.0198(19) 0.033(2) 0.0022(15) -0.0037(16) 0.0010(16)
C6 0.023(2) 0.036(2) 0.021(2) -0.0006(17) 0.0008(16) 0.0009(17)
C7 0.021(2) 0.036(2) 0.023(2) 0.0007(17) -0.0017(16) -0.0042(18)
C8 0.020(2) 0.033(2) 0.035(2) 0.0045(17) 0.0008(17) -0.0093(19)
C9 0.020(2) 0.044(3) 0.034(2) 0.0010(18) 0.0024(18) -0.002(2)
C10 0.023(2) 0.042(3) 0.031(2) -0.0059(18) -0.0018(17) -0.004(2)
C11 0.021(2) 0.042(3) 0.028(2) -0.0053(18) -0.0039(17) -0.0069(19)
C12 0.015(2) 0.029(3) 0.031(4) -0.002(2) 0.005(2) -0.007(3)
C13 0.018(3) 0.021(3) 0.037(4) 0.000(2) 0.003(3) -0.006(3)
C14 0.018(3) 0.024(3) 0.035(4) 0.001(2) 0.002(2) -0.006(2)
C15 0.019(3) 0.028(3) 0.031(4) -0.004(2) 0.011(3) -0.011(3)
C12' 0.013(8) 0.020(9) 0.034(12) -0.011(6) 0.003(7) 0.000(8)
C13' 0.025(10) 0.016(9) 0.042(14) 0.000(7) -0.005(10) -0.017(9)
C14' 0.011(8) 0.052(13) 0.023(12) -0.003(8) 0.001(7) -0.018(9)
C15' 0.028(10) 0.019(9) 0.016(10) -0.010(7) 0.016(8) -0.009(8)
C16 0.0160(18) 0.028(2) 0.025(2) -0.0003(15) -0.0002(15) 0.0004(16)
C17 0.0169(18) 0.0206(18) 0.024(2) 0.0015(14) 0.0013(15) 0.0008(15)
C18 0.0202(19) 0.025(2) 0.021(2) -0.0016(15) -0.0008(15) -0.0011(16)
C19 0.025(2) 0.022(2) 0.027(2) -0.0007(16) 0.0037(16) 0.0018(16)
C20 0.0177(19) 0.023(2) 0.033(2) -0.0011(15) 0.0017(16) -0.0019(17)
C21 0.025(2) 0.037(2) 0.025(2) -0.0067(18) -0.0022(17) -0.0054(18)
C22 0.024(2) 0.036(2) 0.025(2) -0.0057(18) 0.0003(17) 0.0005(18)
C23 0.024(2) 0.031(2) 0.028(2) -0.0028(17) 0.0032(17) 0.0002(17)
C24 0.023(2) 0.031(2) 0.028(2) -0.0018(17) 0.0038(17) 0.0017(18)
C25 0.0165(19) 0.029(2) 0.033(2) -0.0003(16) -0.0003(16) -0.0018(18)
C26 0.0177(19) 0.030(2) 0.025(2) 0.0032(16) -0.0020(15) 0.0030(17)
C27 0.017(2) 0.026(2) 0.035(3) 0.0017(18) 0.001(2) 0.007(2)
C28 0.022(3) 0.040(4) 0.036(4) 0.003(2) -0.002(3) 0.010(3)
C29 0.021(3) 0.039(3) 0.045(4) 0.001(2) 0.003(2) 0.018(3)
C30 0.020(3) 0.020(2) 0.042(3) -0.0036(18) 0.001(2) 0.008(2)
O1S 0.0272(16) 0.0246(15) 0.0344(18) 0.0044(12) -0.0017(13) -0.0054(13)
C1S 0.025(2) 0.021(2) 0.033(2) 0.0034(16) -0.0029(17) -0.0070(17)
C2S 0.028(2) 0.037(3) 0.036(3) 0.0089(19) -0.0009(19) -0.004(2)
C3S 0.034(3) 0.035(3) 0.034(3) 0.004(2) -0.001(2) -0.003(2)

loop_
_atom_type_symbol
_atom_type_description
_atom_type_scat_dispersion_real
_atom_type_scat_dispersion_imag
_atom_type_scat_source
C C 0.0033 0.0016 'International Tables Vol C Tables 4.2.6.8 and 6.1.1.4'
H H 0.0000 0.0000 'International Tables Vol C Tables 4.2.6.8 and 6.1.1.4'
N N 0.0061 0.0033 'International Tables Vol C Tables 4.2.6.8 and 6.1.1.4'
O O 0.0106 0.0060 'International Tables Vol C Tables 4.2.6.8 and 6.1.1.4'
P P 0.1023 0.0942 'International Tables Vol C Tables 4.2.6.8 and 6.1.1.4'
La La -0.2871 2.4523 'International Tables Vol C Tables 4.2.6.8 and 6.1.1.4'

loop_
_geom_angle_atom_site_label_1
_geom_angle_atom_site_label_2
_geom_angle_atom_site_label_3
_geom_angle_site_symmetry_1
_geom_angle_site_symmetry_3
_geom_angle
_geom_angle_publ_flag
O10 La1 O16 . . 148.98(10) ?
O10 La1 O1W . . 82.42(10) ?
O16 La1 O1W . . 77.39(10) ?
O10 La1 O1S . . 73.39(10) ?
O16 La1 O1S . . 78.90(10) ?
O1W La1 O1S . . 75.62(10) ?
O10 La1 O7 . . 126.71(10) ?
O16 La1 O7 . . 81.77(10) ?
O1W La1 O7 . . 144.20(11) ?
O1S La1 O7 . . 128.23(10) ?
O10 La1 O2 . . 116.93(10) ?
O16 La1 O2 . . 81.24(9) ?
O1W La1 O2 . . 77.11(10) ?
O1S La1 O2 . . 149.10(10) ?
O7 La1 O2 . . 71.15(9) ?
O10 La1 O8 . . 83.51(10) ?
O16 La1 O8 . . 127.48(10) ?
O1W La1 O8 . . 130.82(10) ?
O1S La1 O8 . . 142.44(10) ?
O7 La1 O8 . . 48.86(10) ?
O2 La1 O8 . . 68.13(10) ?
O10 La1 O1 . . 68.45(9) ?
O16 La1 O1 . . 122.63(9) ?
O1W La1 O1 . . 67.15(9) ?
O1S La1 O1 . . 129.06(9) ?
O7 La1 O1 . . 101.74(9) ?
O2 La1 O1 . . 48.56(9) ?
O8 La1 O1 . . 63.83(9) ?
O10 La1 O5 . . 71.10(9) ?
O16 La1 O5 . . 116.81(9) ?
O1W La1 O5 . . 147.22(10) ?
O1S La1 O5 . . 78.48(10) ?
O7 La1 O5 . . 68.54(10) ?
O2 La1 O5 . . 132.00(9) ?
O8 La1 O5 . . 66.03(9) ?
O1 La1 O5 . . 117.45(9) ?
O10 La1 O4 . . 108.97(9) ?
O16 La1 O4 . . 70.16(9) ?
O1W La1 O4 . . 132.43(9) ?
O1S La1 O4 . . 64.88(9) ?
O7 La1 O4 . . 63.41(9) ?
O2 La1 O4 . . 128.66(9) ?
O8 La1 O4 . . 96.69(9) ?
O1 La1 O4 . . 160.38(9) ?
O5 La1 O4 . . 46.80(9) ?
O10 La1 N1 . . 92.32(10) ?
O16 La1 N1 . . 103.96(9) ?
O1W La1 N1 . . 73.33(9) ?
O1S La1 N1 . . 147.25(9) ?
O7 La1 N1 . . 84.04(9) ?
O2 La1 N1 . . 24.66(9) ?
O8 La1 N1 . . 60.45(9) ?
O1 La1 N1 . . 24.26(9) ?
O5 La1 N1 . . 125.36(9) ?
O4 La1 N1 . . 147.32(9) ?
O10 La1 N3 . . 105.18(11) ?
O16 La1 N3 . . 105.05(11) ?
O1W La1 N3 . . 143.67(10) ?
O1S La1 N3 . . 140.71(10) ?
O7 La1 N3 . . 24.62(11) ?
O2 La1 N3 . . 67.72(10) ?
O8 La1 N3 . . 24.23(11) ?
O1 La1 N3 . . 82.47(10) ?
O5 La1 N3 . . 64.71(10) ?
O4 La1 N3 . . 79.52(10) ?
N1 La1 N3 . . 70.93(10) ?
O10 P1 N7 . . 108.74(17) ?
O10 P1 N6 . . 118.1(2) ?
N7 P1 N6 . . 106.70(18) ?
O10 P1 N5 . . 103.07(17) ?
N7 P1 N5 . . 115.68(19) ?
N6 P1 N5 . . 104.86(19) ?
O16 P2 N10 . . 109.83(18) ?
O16 P2 N11 . . 116.93(19) ?
N10 P2 N11 . . 105.71(19) ?
O16 P2 N9 . . 104.36(17) ?
N10 P2 N9 . . 114.98(18) ?
N11 P2 N9 . . 105.31(17) ?
N1 O1 La1 . . 95.6(2) ?
N1 O2 La1 . . 96.5(2) ?
N2 O4 La1 . . 94.3(2) ?
N2 O5 La1 . . 101.2(2) ?
N3 O7 La1 . . 97.3(2) ?
N3 O8 La1 . . 97.2(2) ?
P1 O10 La1 . . 158.91(18) ?
C9 O12 C10 . . 110.3(3) ?
C13 O13 C14 . . 109.7(4) ?
C13 O13 C14' . . 111.1(9) ?
C14 O13 C13' . . 113.4(8) ?
C14' O13 C13' . . 96.2(11) ?
P2 O16 La1 . . 160.70(17) ?
C25 O18 C24 . . 109.8(3) ?
C29 O19 C28 . . 109.1(4) ?
C29 O19 C28' . . 114.5(12) ?
C28 O19 C29' . . 113.4(10) ?
C28' O19 C29' . . 106.1(16) ?
La1 O1W H1W1 . . 119.0 ?
La1 O1W H2W1 . . 131.9 ?
H1W1 O1W H2W1 . . 109.1 ?
O3 N1 O1 . . 121.3(4) ?
O3 N1 O2 . . 121.0(3) ?
O1 N1 O2 . . 117.7(3) ?
O3 N1 La1 . . 168.1(3) ?
O1 N1 La1 . . 60.11(19) ?
O2 N1 La1 . . 58.88(19) ?
O6 N2 O4 . . 121.8(3) ?
O6 N2 O5 . . 120.9(4) ?
O4 N2 O5 . . 117.3(3) ?
O9 N3 O8 . . 121.6(4) ?
O9 N3 O7 . . 121.7(4) ?
O8 N3 O7 . . 116.6(4) ?
O9 N3 La1 . . 178.4(3) ?
O8 N3 La1 . . 58.6(2) ?
O7 N3 La1 . . 58.0(2) ?
C1 N5 P1 . . 128.6(3) ?
C1 N5 H5N . . 115.0 ?
P1 N5 H5N . . 115.5 ?
C15' N6 C12 . . 115.6(9) ?
C12 N6 C15 . . 107.0(4) ?
C15' N6 C12' . . 106.7(10) ?
C15 N6 C12' . . 117.4(7) ?
C15' N6 P1 . . 125.4(8) ?
C12 N6 P1 . . 117.2(3) ?
C15 N6 P1 . . 118.0(3) ?
C12' N6 P1 . . 124.0(7) ?
C11 N7 C8 . . 111.5(3) ?
C11 N7 P1 . . 125.8(3) ?
C8 N7 P1 . . 119.7(3) ?
O15 N8 O14 . . 124.3(4) ?
O15 N8 C5 . . 117.7(4) ?
O14 N8 C5 . . 118.0(4) ?
C16 N9 P2 . . 128.0(3) ?
C16 N9 H9N . . 115.8 ?
P2 N9 H9N . . 115.7 ?
C23 N10 C26 . . 111.6(3) ?
C23 N10 P2 . . 124.8(3) ?
C26 N10 P2 . . 121.7(3) ?
C27 N11 C30 . . 109.5(4) ?
C27 N11 C30' . . 117.8(11) ?
C30 N11 C27' . . 115.8(9) ?
C30' N11 C27' . . 102.3(14) ?
C27 N11 P2 . . 119.2(3) ?
C30 N11 P2 . . 116.2(3) ?
C30' N11 P2 . . 122.3(11) ?
C27' N11 P2 . . 128.0(9) ?
O20 N12 O21 . . 124.0(4) ?
O20 N12 C20 . . 117.9(4) ?
O21 N12 C20 . . 118.1(4) ?
O11 C1 N5 . . 121.6(4) ?
O11 C1 C2 . . 122.6(4) ?
N5 C1 C2 . . 115.8(4) ?
C7 C2 C3 . . 119.8(4) ?
C7 C2 C1 . . 117.5(4) ?
C3 C2 C1 . . 122.6(4) ?
C4 C3 C2 . . 120.3(4) ?
C4 C3 H3A . . 119.9 ?
C2 C3 H3A . . 119.9 ?
C3 C4 C5 . . 118.0(4) ?
C3 C4 H4A . . 121.0 ?
C5 C4 H4A . . 121.0 ?
C6 C5 C4 . . 123.0(4) ?
C6 C5 N8 . . 118.7(4) ?
C4 C5 N8 . . 118.3(4) ?
C7 C6 C5 . . 118.6(4) ?
C7 C6 H6A . . 120.7 ?
C5 C6 H6A . . 120.7 ?
C6 C7 C2 . . 120.3(4) ?
C6 C7 H7A . . 119.9 ?
C2 C7 H7A . . 119.9 ?
N7 C8 C9 . . 109.3(4) ?
N7 C8 H8A . . 109.8 ?
C9 C8 H8A . . 109.8 ?
N7 C8 H8B . . 109.8 ?
C9 C8 H8B . . 109.8 ?
H8A C8 H8B . . 108.3 ?
O12 C9 C8 . . 110.9(4) ?
O12 C9 H9A . . 109.5 ?
C8 C9 H9A . . 109.5 ?
O12 C9 H9B . . 109.5 ?
C8 C9 H9B . . 109.5 ?
H9A C9 H9B . . 108.0 ?
O12 C10 C11 . . 111.4(4) ?
O12 C10 H10A . . 109.4 ?
C11 C10 H10A . . 109.4 ?
O12 C10 H10B . . 109.4 ?
C11 C10 H10B . . 109.4 ?
H10A C10 H10B . . 108.0 ?
N7 C11 C10 . . 108.9(4) ?
N7 C11 H11A . . 109.9 ?
C10 C11 H11A . . 109.9 ?
N7 C11 H11B . . 109.9 ?
C10 C11 H11B . . 109.9 ?
H11A C11 H11B . . 108.3 ?
N6 C12 C13 . . 107.6(5) ?
N6 C12 H12A . . 110.2 ?
C13 C12 H12A . . 110.2 ?
N6 C12 H12B . . 110.2 ?
C13 C12 H12B . . 110.2 ?
H12A C12 H12B . . 108.5 ?
O13 C13 C12 . . 109.5(5) ?
O13 C13 H13A . . 109.8 ?
C12 C13 H13A . . 109.8 ?
O13 C13 H13B . . 109.8 ?
C12 C13 H13B . . 109.8 ?
H13A C13 H13B . . 108.2 ?
O13 C14 C15 . . 109.5(5) ?
O13 C14 H14A . . 109.8 ?
C15 C14 H14A . . 109.8 ?
O13 C14 H14B . . 109.8 ?
C15 C14 H14B . . 109.8 ?
H14A C14 H14B . . 108.2 ?
N6 C15 C14 . . 107.3(5) ?
N6 C15 H15A . . 110.3 ?
C14 C15 H15A . . 110.3 ?
N6 C15 H15B . . 110.3 ?
C14 C15 H15B . . 110.3 ?
H15A C15 H15B . . 108.5 ?
C13' C12' N6 . . 99.2(16) ?
C13' C12' H12C . . 111.9 ?
N6 C12' H12C . . 111.9 ?
C13' C12' H12D . . 111.9 ?
N6 C12' H12D . . 111.9 ?
H12C C12' H12D . . 109.6 ?
C12' C13' O13 . . 105.0(17) ?
C12' C13' H13C . . 110.8 ?
O13 C13' H13C . . 110.8 ?
C12' C13' H13D . . 110.8 ?
O13 C13' H13D . . 110.8 ?
H13C C13' H13D . . 108.8 ?
C15' C14' O13 . . 107.5(17) ?
C15' C14' H14C . . 110.2 ?
O13 C14' H14C . . 110.2 ?
C15' C14' H14D . . 110.2 ?
O13 C14' H14D . . 110.2 ?
H14C C14' H14D . . 108.5 ?
C14' C15' N6 . . 101.0(17) ?
C14' C15' H15C . . 111.6 ?
N6 C15' H15C . . 111.6 ?
C14' C15' H15D . . 111.6 ?
N6 C15' H15D . . 111.6 ?
H15C C15' H15D . . 109.4 ?
O17 C16 N9 . . 121.1(4) ?
O17 C16 C17 . . 121.9(4) ?
N9 C16 C17 . . 117.0(4) ?
C18 C17 C22 . . 119.2(4) ?
C18 C17 C16 . . 124.7(4) ?
C22 C17 C16 . . 116.1(4) ?
C17 C18 C19 . . 120.5(4) ?
C17 C18 H18A . . 119.8 ?
C19 C18 H18A . . 119.8 ?
C20 C19 C18 . . 118.2(4) ?
C20 C19 H19A . . 120.9 ?
C18 C19 H19A . . 120.9 ?
C21 C20 C19 . . 122.9(4) ?
C21 C20 N12 . . 119.1(4) ?
C19 C20 N12 . . 118.0(4) ?
C22 C21 C20 . . 118.1(4) ?
C22 C21 H21A . . 120.9 ?
C20 C21 H21A . . 120.9 ?
C21 C22 C17 . . 121.2(4) ?
C21 C22 H22A . . 119.4 ?
C17 C22 H22A . . 119.4 ?
N10 C23 C24 . . 109.5(4) ?
N10 C23 H23A . . 109.8 ?
C24 C23 H23A . . 109.8 ?
N10 C23 H23B . . 109.8 ?
C24 C23 H23B . . 109.8 ?
H23A C23 H23B . . 108.2 ?
O18 C24 C23 . . 111.9(4) ?
O18 C24 H24A . . 109.2 ?
C23 C24 H24A . . 109.2 ?
O18 C24 H24B . . 109.2 ?
C23 C24 H24B . . 109.2 ?
H24A C24 H24B . . 107.9 ?
O18 C25 C26 . . 111.4(3) ?
O18 C25 H25A . . 109.3 ?
C26 C25 H25A . . 109.3 ?
O18 C25 H25B . . 109.3 ?
C26 C25 H25B . . 109.3 ?
H25A C25 H25B . . 108.0 ?
N10 C26 C25 . . 108.4(3) ?
N10 C26 H26A . . 110.0 ?
C25 C26 H26A . . 110.0 ?
N10 C26 H26B . . 110.0 ?
C25 C26 H26B . . 110.0 ?
H26A C26 H26B . . 108.4 ?
N11 C27 C28 . . 107.8(4) ?
N11 C27 H27A . . 110.2 ?
C28 C27 H27A . . 110.2 ?
N11 C27 H27B . . 110.2 ?
C28 C27 H27B . . 110.2 ?
H27A C27 H27B . . 108.5 ?
O19 C28 C27 . . 110.1(5) ?
O19 C28 H28A . . 109.6 ?
C27 C28 H28A . . 109.6 ?
O19 C28 H28B . . 109.6 ?
C27 C28 H28B . . 109.6 ?
H28A C28 H28B . . 108.1 ?
O19 C29 C30 . . 110.9(5) ?
O19 C29 H29A . . 109.5 ?
C30 C29 H29A . . 109.5 ?
O19 C29 H29B . . 109.5 ?
C30 C29 H29B . . 109.5 ?
H29A C29 H29B . . 108.0 ?
N11 C30 C29 . . 108.6(5) ?
N11 C30 H30A . . 110.0 ?
C29 C30 H30A . . 110.0 ?
N11 C30 H30B . . 110.0 ?
C29 C30 H30B . . 110.0 ?
H30A C30 H30B . . 108.3 ?
C28' C27' N11 . . 102(2) ?
C28' C27' H27C . . 111.5 ?
N11 C27' H27C . . 111.5 ?
C28' C27' H27D . . 111.5 ?
N11 C27' H27D . . 111.5 ?
H27C C27' H27D . . 109.3 ?
C27' C28' O19 . . 112(2) ?
C27' C28' H28C . . 109.3 ?
O19 C28' H28C . . 109.3 ?
C27' C28' H28D . . 109.3 ?
O19 C28' H28D . . 109.3 ?
H28C C28' H28D . . 108.0 ?
C30' C29' O19 . . 108(2) ?
C30' C29' H29C . . 110.0 ?
O19 C29' H29C . . 110.0 ?
C30' C29' H29D . . 110.0 ?
O19 C29' H29D . . 110.0 ?
H29C C29' H29D . . 108.4 ?
C29' C30' N11 . . 99(2) ?
C29' C30' H30C . . 111.9 ?
N11 C30' H30C . . 111.9 ?
C29' C30' H30D . . 111.9 ?
N11 C30' H30D . . 111.9 ?
H30C C30' H30D . . 109.6 ?
C1S O1S La1 . . 151.8(3) ?
O1S C1S C2S . . 121.4(4) ?
O1S C1S C3S . . 121.6(4) ?
C2S C1S C3S . . 117.0(4) ?
C1S C2S H2SA . . 109.5 ?
C1S C2S H2SB . . 109.5 ?
H2SA C2S H2SB . . 109.5 ?
C1S C2S H2SC . . 109.5 ?
H2SA C2S H2SC . . 109.5 ?
H2SB C2S H2SC . . 109.5 ?
C1S C3S H3SA . . 109.5 ?
C1S C3S H3SB . . 109.5 ?
H3SA C3S H3SB . . 109.5 ?
C1S C3S H3SC . . 109.5 ?
H3SA C3S H3SC . . 109.5 ?
H3SB C3S H3SC . . 109.5 ?

loop_
_geom_bond_atom_site_label_1
_geom_bond_atom_site_label_2
_geom_bond_site_symmetry_2
_geom_bond_distance
_geom_bond_publ_flag
La1 O10 . 2.402(3) ?
La1 O16 . 2.432(3) ?
La1 O1W . 2.489(3) ?
La1 O1S . 2.605(3) ?
La1 O7 . 2.608(3) ?
La1 O2 . 2.611(3) ?
La1 O8 . 2.623(3) ?
La1 O1 . 2.640(3) ?
La1 O5 . 2.642(3) ?
La1 O4 . 2.786(3) ?
La1 N1 . 3.031(3) ?
La1 N3 . 3.049(4) ?
P1 O10 . 1.493(3) ?
P1 N7 . 1.618(3) ?
P1 N6 . 1.625(4) ?
P1 N5 . 1.687(3) ?
P2 O16 . 1.489(3) ?
P2 N10 . 1.616(4) ?
P2 N11 . 1.630(4) ?
P2 N9 . 1.690(3) ?
O1 N1 . 1.251(4) ?
O2 N1 . 1.272(4) ?
O3 N1 . 1.229(4) ?
O4 N2 . 1.263(5) ?
O5 N2 . 1.267(4) ?
O6 N2 . 1.234(4) ?
O7 N3 . 1.281(5) ?
O8 N3 . 1.261(5) ?
O9 N3 . 1.218(5) ?
O11 C1 . 1.215(5) ?
O12 C9 . 1.422(5) ?
O12 C10 . 1.435(6) ?
O13 C13 . 1.419(6) ?
O13 C14 . 1.449(6) ?
O13 C14' . 1.539(18) ?
O13 C13' . 1.64(2) ?
O14 N8 . 1.231(5) ?
O15 N8 . 1.222(5) ?
O17 C16 . 1.214(5) ?
O18 C25 . 1.423(5) ?
O18 C24 . 1.427(5) ?
O19 C29 . 1.433(6) ?
O19 C28 . 1.435(7) ?
O19 C28' . 1.50(3) ?
O19 C29' . 1.54(3) ?
O21 N12 . 1.229(5) ?
O20 N12 . 1.227(5) ?
O1W H1W1 . 0.8904 ?
O1W H2W1 . 0.8900 ?
N5 C1 . 1.377(6) ?
N5 H5N . 0.8502 ?
N6 C15' . 1.484(19) ?
N6 C12 . 1.503(6) ?
N6 C15 . 1.512(7) ?
N6 C12' . 1.590(18) ?
N7 C11 . 1.467(5) ?
N7 C8 . 1.470(5) ?
N8 C5 . 1.470(5) ?
N9 C16 . 1.371(5) ?
N9 H9N . 0.8501 ?
N10 C23 . 1.469(5) ?
N10 C26 . 1.482(5) ?
N11 C27 . 1.484(6) ?
N11 C30 . 1.489(6) ?
N11 C30' . 1.56(3) ?
N11 C27' . 1.62(2) ?
N12 C20 . 1.471(5) ?
C1 C2 . 1.499(6) ?
C2 C7 . 1.390(6) ?
C2 C3 . 1.400(6) ?
C3 C4 . 1.380(6) ?
C3 H3A . 0.9300 ?
C4 C5 . 1.384(6) ?
C4 H4A . 0.9300 ?
C5 C6 . 1.375(6) ?
C6 C7 . 1.375(6) ?
C6 H6A . 0.9300 ?
C7 H7A . 0.9300 ?
C8 C9 . 1.490(6) ?
C8 H8A . 0.9700 ?
C8 H8B . 0.9700 ?
C9 H9A . 0.9700 ?
C9 H9B . 0.9700 ?
C10 C11 . 1.515(6) ?
C10 H10A . 0.9700 ?
C10 H10B . 0.9700 ?
C11 H11A . 0.9700 ?
C11 H11B . 0.9700 ?
C12 C13 . 1.508(9) ?
C12 H12A . 0.9700 ?
C12 H12B . 0.9700 ?
C13 H13A . 0.9700 ?
C13 H13B . 0.9700 ?
C14 C15 . 1.513(9) ?
C14 H14A . 0.9700 ?
C14 H14B . 0.9700 ?
C15 H15A . 0.9700 ?
C15 H15B . 0.9700 ?
C12' C13' . 1.44(3) ?
C12' H12C . 0.9700 ?
C12' H12D . 0.9700 ?
C13' H13C . 0.9700 ?
C13' H13D . 0.9700 ?
C14' C15' . 1.45(3) ?
C14' H14C . 0.9700 ?
C14' H14D . 0.9700 ?
C15' H15C . 0.9700 ?
C15' H15D . 0.9700 ?
C16 C17 . 1.500(6) ?
C17 C18 . 1.389(6) ?
C17 C22 . 1.399(6) ?
C18 C19 . 1.394(6) ?
C18 H18A . 0.9300 ?
C19 C20 . 1.382(6) ?
C19 H19A . 0.9300 ?
C20 C21 . 1.381(6) ?
C21 C22 . 1.376(6) ?
C21 H21A . 0.9300 ?
C22 H22A . 0.9300 ?
C23 C24 . 1.518(6) ?
C23 H23A . 0.9700 ?
C23 H23B . 0.9700 ?
C24 H24A . 0.9700 ?
C24 H24B . 0.9700 ?
C25 C26 . 1.511(6) ?
C25 H25A . 0.9700 ?
C25 H25B . 0.9700 ?
C26 H26A . 0.9700 ?
C26 H26B . 0.9700 ?
C27 C28 . 1.510(8) ?
C27 H27A . 0.9700 ?
C27 H27B . 0.9700 ?
C28 H28A . 0.9700 ?
C28 H28B . 0.9700 ?
C29 C30 . 1.496(8) ?
C29 H29A . 0.9700 ?
C29 H29B . 0.9700 ?
C30 H30A . 0.9700 ?
C30 H30B . 0.9700 ?
C27' C28' . 1.42(4) ?
C27' H27C . 0.9700 ?
C27' H27D . 0.9700 ?
C28' H28C . 0.9700 ?
C28' H28D . 0.9700 ?
C29' C30' . 1.48(4) ?
C29' H29C . 0.9700 ?
C29' H29D . 0.9700 ?
C30' H30C . 0.9700 ?
C30' H30D . 0.9700 ?
O1S C1S . 1.229(5) ?
C1S C2S . 1.491(6) ?
C1S C3S . 1.508(7) ?
C2S H2SA . 0.9600 ?
C2S H2SB . 0.9600 ?
C2S H2SC . 0.9600 ?
C3S H3SA . 0.9600 ?
C3S H3SB . 0.9600 ?
C3S H3SC . 0.9600 ?

loop_
_geom_hbond_atom_site_label_D
_geom_hbond_atom_site_label_H
_geom_hbond_atom_site_label_A
_geom_hbond_site_symmetry_A
_geom_hbond_distance_DH
_geom_hbond_distance_HA
_geom_hbond_distance_DA
_geom_hbond_angle_DHA
_geom_hbond_publ_flag
O1W H1W1 O19 4_555 0.890 1.943 2.810(7) 164 ?
O1W H2W1 O13 4_556 0.890 2.024 2.815(6) 147 ?
N5 H5N O5 1_555 0.850 2.195 2.988(5) 155 ?
N9 H9N O4 1_555 0.850 2.163 2.948(5) 153 ?

loop_
_geom_torsion_atom_site_label_1
_geom_torsion_atom_site_label_2
_geom_torsion_atom_site_label_3
_geom_torsion_atom_site_label_4
_geom_torsion_site_symmetry_1
_geom_torsion_site_symmetry_2
_geom_torsion_site_symmetry_3
_geom_torsion_site_symmetry_4
_geom_torsion
_geom_torsion_publ_flag
O10 La1 O1 N1 . . . . 169.1(2) ?
O16 La1 O1 N1 . . . . -43.7(3) ?
O1W La1 O1 N1 . . . . -100.2(2) ?
O1S La1 O1 N1 . . . . -146.7(2) ?
O7 La1 O1 N1 . . . . 44.0(2) ?
O2 La1 O1 N1 . . . . -7.4(2) ?
O8 La1 O1 N1 . . . . 75.7(2) ?
O5 La1 O1 N1 . . . . 115.8(2) ?
O4 La1 O1 N1 . . . . 82.9(3) ?
N3 La1 O1 N1 . . . . 59.4(2) ?
O10 La1 O2 N1 . . . . 3.6(2) ?
O16 La1 O2 N1 . . . . 157.0(2) ?
O1W La1 O2 N1 . . . . 78.1(2) ?
O1S La1 O2 N1 . . . . 106.6(3) ?
O7 La1 O2 N1 . . . . -118.7(2) ?
O8 La1 O2 N1 . . . . -66.5(2) ?
O1 La1 O2 N1 . . . . 7.3(2) ?
O5 La1 O2 N1 . . . . -84.6(2) ?
O4 La1 O2 N1 . . . . -147.2(2) ?
N3 La1 O2 N1 . . . . -92.7(2) ?
O10 La1 O4 N2 . . . . -41.2(2) ?
O16 La1 O4 N2 . . . . 171.7(2) ?
O1W La1 O4 N2 . . . . -138.4(2) ?
O1S La1 O4 N2 . . . . -101.6(2) ?
O7 La1 O4 N2 . . . . 81.1(2) ?
O2 La1 O4 N2 . . . . 111.4(2) ?
O8 La1 O4 N2 . . . . 44.2(2) ?
O1 La1 O4 N2 . . . . 37.7(4) ?
O5 La1 O4 N2 . . . . -3.7(2) ?
N1 La1 O4 N2 . . . . 86.7(3) ?
N3 La1 O4 N2 . . . . 61.4(2) ?
O10 La1 O5 N2 . . . . 146.2(2) ?
O16 La1 O5 N2 . . . . -1.2(3) ?
O1W La1 O5 N2 . . . . 108.3(3) ?
O1S La1 O5 N2 . . . . 70.0(2) ?
O7 La1 O5 N2 . . . . -69.4(2) ?
O2 La1 O5 N2 . . . . -104.2(2) ?
O8 La1 O5 N2 . . . . -122.6(2) ?
O1 La1 O5 N2 . . . . -161.8(2) ?
O4 La1 O5 N2 . . . . 3.7(2) ?
N1 La1 O5 N2 . . . . -134.8(2) ?
N3 La1 O5 N2 . . . . -95.9(2) ?
O10 La1 O7 N3 . . . . -32.5(3) ?
O16 La1 O7 N3 . . . . 161.0(3) ?
O1W La1 O7 N3 . . . . 106.3(3) ?
O1S La1 O7 N3 . . . . -130.2(2) ?
O2 La1 O7 N3 . . . . 77.5(2) ?
O8 La1 O7 N3 . . . . 0.4(2) ?
O1 La1 O7 N3 . . . . 39.2(3) ?
O5 La1 O7 N3 . . . . -75.9(2) ?
O4 La1 O7 N3 . . . . -127.2(3) ?
N1 La1 O7 N3 . . . . 55.9(2) ?
O10 La1 O8 N3 . . . . 153.5(3) ?
O16 La1 O8 N3 . . . . -25.0(3) ?
O1W La1 O8 N3 . . . . -132.4(2) ?
O1S La1 O8 N3 . . . . 101.8(3) ?
O7 La1 O8 N3 . . . . -0.5(2) ?
O2 La1 O8 N3 . . . . -84.1(2) ?
O1 La1 O8 N3 . . . . -137.4(3) ?
O5 La1 O8 N3 . . . . 81.3(2) ?
O4 La1 O8 N3 . . . . 45.1(3) ?
N1 La1 O8 N3 . . . . -110.1(3) ?
N7 P1 O10 La1 . . . . -169.9(5) ?
N6 P1 O10 La1 . . . . 68.4(6) ?
N5 P1 O10 La1 . . . . -46.6(5) ?
O16 La1 O10 P1 . . . . 161.9(4) ?
O1W La1 O10 P1 . . . . -148.6(5) ?
O1S La1 O10 P1 . . . . 134.2(5) ?
O7 La1 O10 P1 . . . . 8.6(6) ?
O2 La1 O10 P1 . . . . -77.2(5) ?
O8 La1 O10 P1 . . . . -15.8(5) ?
O1 La1 O10 P1 . . . . -80.2(5) ?
O5 La1 O10 P1 . . . . 51.0(5) ?
O4 La1 O10 P1 . . . . 79.1(5) ?
N1 La1 O10 P1 . . . . -75.7(5) ?
N3 La1 O10 P1 . . . . -4.9(5) ?
N10 P2 O16 La1 . . . . 125.1(5) ?
N11 P2 O16 La1 . . . . -114.5(5) ?
N9 P2 O16 La1 . . . . 1.3(6) ?
O10 La1 O16 P2 . . . . -118.6(5) ?
O1W La1 O16 P2 . . . . -169.2(6) ?
O1S La1 O16 P2 . . . . -91.7(6) ?
O7 La1 O16 P2 . . . . 40.1(5) ?
O2 La1 O16 P2 . . . . 112.1(6) ?
O8 La1 O16 P2 . . . . 58.5(6) ?
O1 La1 O16 P2 . . . . 138.8(5) ?
O5 La1 O16 P2 . . . . -20.8(6) ?
O4 La1 O16 P2 . . . . -24.6(5) ?
N1 La1 O16 P2 . . . . 121.8(5) ?
N3 La1 O16 P2 . . . . 48.2(6) ?
La1 O1 N1 O3 . . . . -166.2(3) ?
La1 O1 N1 O2 . . . . 12.9(3) ?
La1 O2 N1 O3 . . . . 166.0(3) ?
La1 O2 N1 O1 . . . . -13.1(3) ?
O10 La1 N1 O3 . . . . 90.2(14) ?
O16 La1 N1 O3 . . . . -116.4(14) ?
O1W La1 N1 O3 . . . . 171.6(14) ?
O1S La1 N1 O3 . . . . 152.5(13) ?
O7 La1 N1 O3 . . . . -36.5(14) ?
O2 La1 N1 O3 . . . . -93.0(14) ?
O8 La1 N1 O3 . . . . 9.0(13) ?
O1 La1 N1 O3 . . . . 100.4(14) ?
O5 La1 N1 O3 . . . . 21.9(14) ?
O4 La1 N1 O3 . . . . -41.5(14) ?
N3 La1 N1 O3 . . . . -15.0(13) ?
O10 La1 N1 O1 . . . . -10.2(2) ?
O16 La1 N1 O1 . . . . 143.2(2) ?
O1W La1 N1 O1 . . . . 71.2(2) ?
O1S La1 N1 O1 . . . . 52.1(3) ?
O7 La1 N1 O1 . . . . -136.8(2) ?
O2 La1 N1 O1 . . . . 166.6(4) ?
O8 La1 N1 O1 . . . . -91.4(2) ?
O5 La1 N1 O1 . . . . -78.5(2) ?
O4 La1 N1 O1 . . . . -141.9(2) ?
N3 La1 N1 O1 . . . . -115.4(2) ?
O10 La1 N1 O2 . . . . -176.8(2) ?
O16 La1 N1 O2 . . . . -23.4(2) ?
O1W La1 N1 O2 . . . . -95.4(2) ?
O1S La1 N1 O2 . . . . -114.5(2) ?
O7 La1 N1 O2 . . . . 56.6(2) ?
O8 La1 N1 O2 . . . . 102.0(2) ?
O1 La1 N1 O2 . . . . -166.6(4) ?
O5 La1 N1 O2 . . . . 114.9(2) ?
O4 La1 N1 O2 . . . . 51.5(3) ?
N3 La1 N1 O2 . . . . 78.0(2) ?
La1 O4 N2 O6 . . . . -174.8(3) ?
La1 O4 N2 O5 . . . . 6.3(3) ?
La1 O5 N2 O6 . . . . 174.3(3) ?
La1 O5 N2 O4 . . . . -6.7(4) ?
La1 O8 N3 O9 . . . . -178.1(4) ?
La1 O8 N3 O7 . . . . 0.8(4) ?
La1 O7 N3 O9 . . . . 178.1(4) ?
La1 O7 N3 O8 . . . . -0.8(4) ?
O10 La1 N3 O8 . . . . -27.4(3) ?
O16 La1 N3 O8 . . . . 159.7(2) ?
O1W La1 N3 O8 . . . . 70.6(3) ?
O1S La1 N3 O8 . . . . -109.6(3) ?
O7 La1 N3 O8 . . . . 179.2(4) ?
O2 La1 N3 O8 . . . . 86.0(2) ?
O1 La1 N3 O8 . . . . 37.8(2) ?
O5 La1 N3 O8 . . . . -87.4(3) ?
O4 La1 N3 O8 . . . . -134.4(3) ?
N1 La1 N3 O8 . . . . 59.8(2) ?
O10 La1 N3 O7 . . . . 153.5(2) ?
O16 La1 N3 O7 . . . . -19.5(3) ?
O1W La1 N3 O7 . . . . -108.6(3) ?
O1S La1 N3 O7 . . . . 71.3(3) ?
O2 La1 N3 O7 . . . . -93.2(3) ?
O8 La1 N3 O7 . . . . -179.2(4) ?
O1 La1 N3 O7 . . . . -141.4(2) ?
O5 La1 N3 O7 . . . . 93.4(2) ?
O4 La1 N3 O7 . . . . 46.5(2) ?
N1 La1 N3 O7 . . . . -119.4(3) ?
O10 P1 N5 C1 . . . . -179.5(4) ?
N7 P1 N5 C1 . . . . -61.0(4) ?
N6 P1 N5 C1 . . . . 56.3(4) ?
O10 P1 N6 C15' . . . . 98.9(12) ?
N7 P1 N6 C15' . . . . -23.9(12) ?
N5 P1 N6 C15' . . . . -147.1(12) ?
O10 P1 N6 C12 . . . . -64.9(4) ?
N7 P1 N6 C12 . . . . 172.4(4) ?
N5 P1 N6 C12 . . . . 49.2(4) ?
O10 P1 N6 C15 . . . . 65.2(5) ?
N7 P1 N6 C15 . . . . -57.5(5) ?
N5 P1 N6 C15 . . . . 179.3(4) ?
O10 P1 N6 C12' . . . . -106.2(10) ?
N7 P1 N6 C12' . . . . 131.0(10) ?
N5 P1 N6 C12' . . . . 7.8(10) ?
O10 P1 N7 C11 . . . . -176.4(3) ?
N6 P1 N7 C11 . . . . -48.0(4) ?
N5 P1 N7 C11 . . . . 68.2(4) ?
O10 P1 N7 C8 . . . . 24.5(4) ?
N6 P1 N7 C8 . . . . 152.9(4) ?
N5 P1 N7 C8 . . . . -90.9(4) ?
O16 P2 N9 C16 . . . . -178.5(3) ?
N10 P2 N9 C16 . . . . 61.2(4) ?
N11 P2 N9 C16 . . . . -54.8(4) ?
O16 P2 N10 C23 . . . . 177.8(3) ?
N11 P2 N10 C23 . . . . 50.9(4) ?
N9 P2 N10 C23 . . . . -64.8(4) ?
O16 P2 N10 C26 . . . . -19.3(4) ?
N11 P2 N10 C26 . . . . -146.3(3) ?
N9 P2 N10 C26 . . . . 98.0(3) ?
O16 P2 N11 C27 . . . . 76.2(4) ?
N10 P2 N11 C27 . . . . -161.2(4) ?
N9 P2 N11 C27 . . . . -39.1(4) ?
O16 P2 N11 C30 . . . . -58.4(4) ?
N10 P2 N11 C30 . . . . 64.2(4) ?
N9 P2 N11 C30 . . . . -173.7(4) ?
O16 P2 N11 C30' . . . . -94.3(15) ?
N10 P2 N11 C30' . . . . 28.3(15) ?
N9 P2 N11 C30' . . . . 150.4(15) ?
O16 P2 N11 C27' . . . . 121.4(12) ?
N10 P2 N11 C27' . . . . -116.0(12) ?
N9 P2 N11 C27' . . . . 6.1(12) ?
P1 N5 C1 O11 . . . . 4.9(7) ?
P1 N5 C1 C2 . . . . -173.6(3) ?
O11 C1 C2 C7 . . . . -13.0(7) ?
N5 C1 C2 C7 . . . . 165.4(4) ?
O11 C1 C2 C3 . . . . 166.4(5) ?
N5 C1 C2 C3 . . . . -15.1(6) ?
C7 C2 C3 C4 . . . . -1.3(6) ?
C1 C2 C3 C4 . . . . 179.2(4) ?
C2 C3 C4 C5 . . . . 1.0(6) ?
C3 C4 C5 C6 . . . . 0.0(6) ?
C3 C4 C5 N8 . . . . 177.8(4) ?
O15 N8 C5 C6 . . . . 17.2(6) ?
O14 N8 C5 C6 . . . . -162.3(4) ?
O15 N8 C5 C4 . . . . -160.7(4) ?
O14 N8 C5 C4 . . . . 19.8(6) ?
C4 C5 C6 C7 . . . . -0.7(7) ?
N8 C5 C6 C7 . . . . -178.5(4) ?
C5 C6 C7 C2 . . . . 0.3(7) ?
C3 C2 C7 C6 . . . . 0.7(7) ?
C1 C2 C7 C6 . . . . -179.9(4) ?
C11 N7 C8 C9 . . . . 56.7(5) ?
P1 N7 C8 C9 . . . . -141.5(3) ?
C10 O12 C9 C8 . . . . 60.5(5) ?
N7 C8 C9 O12 . . . . -58.8(5) ?
C9 O12 C10 C11 . . . . -59.1(5) ?
C8 N7 C11 C10 . . . . -54.9(5) ?
P1 N7 C11 C10 . . . . 144.6(3) ?
O12 C10 C11 N7 . . . . 55.9(5) ?
C15' N6 C12 C13 . . . . 32.0(12) ?
C15 N6 C12 C13 . . . . 62.3(7) ?
C12' N6 C12 C13 . . . . -51.3(11) ?
P1 N6 C12 C13 . . . . -162.6(4) ?
C14 O13 C13 C12 . . . . 63.1(7) ?
C14' O13 C13 C12 . . . . 24.0(11) ?
C13' O13 C13 C12 . . . . -39.8(15) ?
N6 C12 C13 O13 . . . . -63.4(7) ?
C13 O13 C14 C15 . . . . -62.7(7) ?
C14' O13 C14 C15 . . . . 36.4(14) ?
C13' O13 C14 C15 . . . . -30.9(14) ?
C15' N6 C15 C14 . . . . 50.5(17) ?
C12 N6 C15 C14 . . . . -61.6(7) ?
C12' N6 C15 C14 . . . . -24.3(12) ?
P1 N6 C15 C14 . . . . 163.7(4) ?
O13 C14 C15 N6 . . . . 61.7(7) ?
C15' N6 C12' C13' . . . . -73.8(19) ?
C12 N6 C12' C13' . . . . 36.9(12) ?
C15 N6 C12' C13' . . . . -44.1(18) ?
P1 N6 C12' C13' . . . . 127.4(12) ?
N6 C12' C13' O13 . . . . 73.9(17) ?
C13 O13 C13' C12' . . . . 47.6(16) ?
C14 O13 C13' C12' . . . . -41(2) ?
C14' O13 C13' C12' . . . . -75(2) ?
C13 O13 C14' C15' . . . . 47.0(17) ?
C14 O13 C14' C15' . . . . -48.0(14) ?
C13' O13 C14' C15' . . . . 73.6(18) ?
O13 C14' C15' N6 . . . . -75.7(16) ?
C12 N6 C15' C14' . . . . 34.1(17) ?
C15 N6 C15' C14' . . . . -44.9(16) ?
C12' N6 C15' C14' . . . . 71.6(18) ?
P1 N6 C15' C14' . . . . -129.9(11) ?
P2 N9 C16 O17 . . . . -0.9(6) ?
P2 N9 C16 C17 . . . . 177.8(3) ?
O17 C16 C17 C18 . . . . -175.0(4) ?
N9 C16 C17 C18 . . . . 6.3(6) ?
O17 C16 C17 C22 . . . . 6.0(6) ?
N9 C16 C17 C22 . . . . -172.7(4) ?
C22 C17 C18 C19 . . . . -0.4(6) ?
C16 C17 C18 C19 . . . . -179.3(4) ?
C17 C18 C19 C20 . . . . 0.9(6) ?
C18 C19 C20 C21 . . . . -0.3(6) ?
C18 C19 C20 N12 . . . . 179.5(4) ?
O20 N12 C20 C21 . . . . 11.1(6) ?
O21 N12 C20 C21 . . . . -168.5(4) ?
O20 N12 C20 C19 . . . . -168.7(4) ?
O21 N12 C20 C19 . . . . 11.6(6) ?
C19 C20 C21 C22 . . . . -0.9(7) ?
N12 C20 C21 C22 . . . . 179.2(4) ?
C20 C21 C22 C17 . . . . 1.6(7) ?
C18 C17 C22 C21 . . . . -0.9(7) ?
C16 C17 C22 C21 . . . . 178.1(4) ?
C26 N10 C23 C24 . . . . 54.1(5) ?
P2 N10 C23 C24 . . . . -141.5(3) ?
C25 O18 C24 C23 . . . . 59.0(5) ?
N10 C23 C24 O18 . . . . -55.5(5) ?
C24 O18 C25 C26 . . . . -61.2(4) ?
C23 N10 C26 C25 . . . . -55.8(4) ?
P2 N10 C26 C25 . . . . 139.3(3) ?
O18 C25 C26 N10 . . . . 59.2(4) ?
C30 N11 C27 C28 . . . . -59.0(6) ?
C30' N11 C27 C28 . . . . -25.4(16) ?
C27' N11 C27 C28 . . . . 48.3(15) ?
P2 N11 C27 C28 . . . . 163.7(4) ?
C29 O19 C28 C27 . . . . -62.4(7) ?
C28' O19 C28 C27 . . . . 46(3) ?
C29' O19 C28 C27 . . . . -29.0(15) ?
N11 C27 C28 O19 . . . . 61.4(6) ?
C28 O19 C29 C30 . . . . 61.5(7) ?
C28' O19 C29 C30 . . . . 38.3(15) ?
C29' O19 C29 C30 . . . . -42.4(19) ?
C27 N11 C30 C29 . . . . 58.2(6) ?
C30' N11 C30 C29 . . . . -53(2) ?
C27' N11 C30 C29 . . . . 17.1(12) ?
P2 N11 C30 C29 . . . . -163.1(4) ?
O19 C29 C30 N11 . . . . -59.3(7) ?
C27 N11 C27' C28' . . . . -45.4(16) ?
C30 N11 C27' C28' . . . . 44(2) ?
C30' N11 C27' C28' . . . . 74(2) ?
P2 N11 C27' C28' . . . . -136.1(16) ?
N11 C27' C28' O19 . . . . -67(2) ?
C29 O19 C28' C27' . . . . 30(3) ?
C28 O19 C28' C27' . . . . -51(3) ?
C29' O19 C28' C27' . . . . 62(3) ?
C29 O19 C29' C30' . . . . 47.3(19) ?
C28 O19 C29' C30' . . . . -41(3) ?
C28' O19 C29' C30' . . . . -64(3) ?
O19 C29' C30' N11 . . . . 72(2) ?
C27 N11 C30' C29' . . . . -39(2) ?
C30 N11 C30' C29' . . . . 43.6(18) ?
C27' N11 C30' C29' . . . . -76(2) ?
P2 N11 C30' C29' . . . . 132.0(16) ?
O10 La1 O1S C1S . . . . -51.5(6) ?
O16 La1 O1S C1S . . . . 142.6(6) ?
O1W La1 O1S C1S . . . . -137.7(6) ?
O7 La1 O1S C1S . . . . 72.5(6) ?
O2 La1 O1S C1S . . . . -166.5(5) ?
O8 La1 O1S C1S . . . . 3.0(7) ?
O1 La1 O1S C1S . . . . -94.1(6) ?
O5 La1 O1S C1S . . . . 22.0(6) ?
O4 La1 O1S C1S . . . . 69.5(6) ?
N1 La1 O1S C1S . . . . -118.8(6) ?
N3 La1 O1S C1S . . . . 42.3(7) ?
La1 O1S C1S C2S . . . . 169.7(4) ?
La1 O1S C1S C3S . . . . -9.3(9) ?
